data_4329578
loop_
_publ_author_name
'Scott R. Daly'
'Do Young Kim'
'Gregory S. Girolami'

_publ_contact_author_address
;Department of Chemistry, Box 4-6
University of Illinois at Urbana-Champaign
600 South Mathews
Urbana, IL 61801
;
_publ_contact_author_email girolami@scs.illinois.edu
_publ_contact_author_fax '(217) 333-2685'
_publ_contact_author_name 'Gregory S. Girolami'
_publ_contact_author_phone '(217) 333-2729'
_publ_section_title
;
 Lanthanide N,N-Dimethylaminodiboranates as a New Class of Highly Volatile
 Chemical Vapor Deposition Precursors
;
_journal_name_full 'Inorganic Chemistry'
_journal_page_first 7050
_journal_page_last 7065
_journal_paper_doi 10.1021/ic201852j
_journal_volume 51
_journal_year 2012
_chemical_formula_moiety 'C10 H44 B6 Er N3 O'
_chemical_formula_sum 'C10 H44 B6 Er N3 O'
_chemical_formula_weight 454.60
_chemical_name_common Er(H3BNMe2BH3)3(thf)
_chemical_name_systematic
; 
 Tris(N,N-dimethyaminodiboranato)(tetrahydrofuran)erbium(III) 
;
_space_group_IT_number 29
_symmetry_cell_setting orthorhombic
_symmetry_space_group_name_Hall 'P 2c -2ac'
_symmetry_space_group_name_H-M 'P c a 21'
_atom_sites_solution_hydrogens geom
_atom_sites_solution_primary direct
_atom_sites_solution_secondary difmap
_audit_creation_method SHELXL-97
_cell_angle_alpha 90.00
_cell_angle_beta 90.00
_cell_angle_gamma 90.00
_cell_formula_units_Z 8
_cell_length_a 21.858(5)
_cell_length_b 10.378(3)
_cell_length_c 20.625(5)
_cell_measurement_reflns_used 8542
_cell_measurement_temperature 193(2)
_cell_measurement_theta_max 25.34
_cell_measurement_theta_min 1.86
_cell_volume 4679(2)
_computing_cell_refinement 'Bruker APEX'
_computing_data_collection 'Bruker APEX'
_computing_data_reduction 'Bruker SAINT'
_computing_molecular_graphics 'Bruker SHELXTL'
_computing_publication_material 'Bruker SHELXTL'
_computing_structure_refinement 'SHELXL-97 (Sheldrick, 1997)'
_computing_structure_solution 'SHELXS-97 (Sheldrick, 1990)'
_diffrn_ambient_temperature 193(2)
_diffrn_measured_fraction_theta_full 0.996
_diffrn_measured_fraction_theta_max 0.996
_diffrn_measurement_device_type 'CCD area detector'
_diffrn_measurement_method 'phi and omega scans'
_diffrn_radiation_monochromator graphite
_diffrn_radiation_source 'fine-focus sealed tube'
_diffrn_radiation_type MoK\a
_diffrn_radiation_wavelength 0.71073
_diffrn_reflns_av_R_equivalents 0.0765
_diffrn_reflns_av_sigmaI/netI 0.0451
_diffrn_reflns_limit_h_max 26
_diffrn_reflns_limit_h_min -26
_diffrn_reflns_limit_k_max 12
_diffrn_reflns_limit_k_min -12
_diffrn_reflns_limit_l_max 24
_diffrn_reflns_limit_l_min -24
_diffrn_reflns_number 46471
_diffrn_reflns_theta_full 25.34
_diffrn_reflns_theta_max 25.34
_diffrn_reflns_theta_min 1.86
_exptl_absorpt_coefficient_mu 3.586
_exptl_absorpt_correction_T_max 0.47963
_exptl_absorpt_correction_T_min 0.25079
_exptl_absorpt_correction_type integration
_exptl_absorpt_process_details none
_exptl_crystal_colour pink
_exptl_crystal_density_diffrn 1.291
_exptl_crystal_density_meas 1.291
_exptl_crystal_description prism
_exptl_crystal_F_000 1848
_exptl_crystal_size_max 0.44
_exptl_crystal_size_mid 0.36
_exptl_crystal_size_min 0.22
_refine_diff_density_max 0.867
_refine_diff_density_min -0.848
_refine_diff_density_rms 0.071
_refine_ls_abs_structure_details 'Flack H D (1983), Acta Cryst. A39, 876-881'
_refine_ls_abs_structure_Flack -0.041(8)
_refine_ls_extinction_method none
_refine_ls_goodness_of_fit_ref 0.954
_refine_ls_hydrogen_treatment constr
_refine_ls_matrix_type full
_refine_ls_number_parameters 401
_refine_ls_number_reflns 8542
_refine_ls_number_restraints 1
_refine_ls_restrained_S_all 0.954
_refine_ls_R_factor_all 0.0299
_refine_ls_R_factor_gt 0.0228
_refine_ls_shift/su_max 0.002
_refine_ls_shift/su_mean 0.000
_refine_ls_structure_factor_coef Fsqd
_refine_ls_weighting_details 'calc w=1/[\s^2^(Fo^2^)+(0.0181P)^2^+0.0000P] where P=(Fo^2^+2Fc^2^)/3'
_refine_ls_weighting_scheme calc
_refine_ls_wR_factor_gt 0.0473
_refine_ls_wR_factor_ref 0.0483
_reflns_number_gt 7221
_reflns_number_total 8542
_reflns_threshold_expression >2sigma(I)
_cod_data_source_file ic201852j_si_002_02.cif
_cod_data_source_block f27x80f_face
_cod_database_code 4329578

loop_
_symmetry_equiv_pos_as_xyz
'x, y, z'
'-x, -y, z+1/2'
'x+1/2, -y, z'
'-x+1/2, y, z+1/2'

loop_
_atom_site_label
_atom_site_type_symbol
_atom_site_fract_x
_atom_site_fract_y
_atom_site_fract_z
_atom_site_U_iso_or_equiv
_atom_site_adp_type
_atom_site_occupancy
_atom_site_symmetry_multiplicity
_atom_site_calc_flag
_atom_site_refinement_flags
_atom_site_disorder_assembly
_atom_site_disorder_group
Er1 Er 0.002236(9) 0.609450(15) 0.208394(12) 0.03330(5) Uani 1 1 d . . .
N1 N 0.03982(19) 0.4587(3) 0.06633(18) 0.0413(9) Uani 1 1 d . . .
N2 N -0.1159(2) 0.4702(3) 0.2926(2) 0.0511(11) Uani 1 1 d . . .
N3 N 0.12254(17) 0.7176(3) 0.30052(18) 0.0412(9) Uani 1 1 d . . .
B1 B 0.0232(3) 0.3894(5) 0.1317(3) 0.0446(13) Uani 1 1 d . . .
H1A H -0.0266 0.4128 0.1455 0.054 Uiso 1 1 d R . .
H1B H 0.0554 0.4249 0.1721 0.054 Uiso 1 1 d R . .
H1C H 0.0286 0.2799 0.1256 0.054 Uiso 1 1 d R . .
B2 B 0.0280(3) 0.6073(5) 0.0761(3) 0.0441(13) Uani 1 1 d . . .
H2A H 0.0604 0.6464 0.1153 0.053 Uiso 1 1 d R . .
H2B H -0.0219 0.6235 0.0919 0.053 Uiso 1 1 d R . .
H2C H 0.0368 0.6606 0.0281 0.053 Uiso 1 1 d R . .
B3 B -0.1204(3) 0.5777(6) 0.2392(4) 0.0595(17) Uani 1 1 d . . .
H3A H -0.0995 0.5402 0.1916 0.071 Uiso 1 1 d R . .
H3B H -0.0941 0.6676 0.2561 0.071 Uiso 1 1 d R . .
H3C H -0.1709 0.6039 0.2308 0.071 Uiso 1 1 d R . .
B4 B -0.0453(3) 0.4517(6) 0.3077(3) 0.0568(16) Uani 1 1 d . . .
H4A H -0.0244 0.5490 0.3226 0.068 Uiso 1 1 d R . .
H4B H -0.0209 0.4138 0.2621 0.068 Uiso 1 1 d R . .
H4C H -0.0395 0.3789 0.3493 0.068 Uiso 1 1 d R . .
B5 B 0.0672(2) 0.7975(5) 0.2735(3) 0.0418(12) Uani 1 1 d . . .
H5A H 0.0222 0.7542 0.2924 0.050 Uiso 1 1 d R . .
H5B H 0.0677 0.7943 0.2178 0.050 Uiso 1 1 d R . .
H5C H 0.0713 0.9026 0.2906 0.050 Uiso 1 1 d R . .
B6 B 0.1205(3) 0.5809(5) 0.2655(3) 0.0458(14) Uani 1 1 d . . .
H6A H 0.1249 0.5950 0.2104 0.055 Uiso 1 1 d R . .
H6B H 0.0749 0.5308 0.2770 0.055 Uiso 1 1 d R . .
H6C H 0.1603 0.5183 0.2838 0.055 Uiso 1 1 d R . .
C1 C 0.0012(2) 0.4097(5) 0.0124(3) 0.0581(14) Uani 1 1 d . . .
H1D H 0.0145 0.4489 -0.0284 0.087 Uiso 1 1 calc R . .
H1E H -0.0417 0.4322 0.0206 0.087 Uiso 1 1 calc R . .
H1F H 0.0053 0.3159 0.0096 0.087 Uiso 1 1 calc R . .
C2 C 0.1054(2) 0.4348(5) 0.0499(3) 0.0559(13) Uani 1 1 d . . .
H2D H 0.1111 0.3435 0.0394 0.084 Uiso 1 1 calc R . .
H2E H 0.1312 0.4574 0.0871 0.084 Uiso 1 1 calc R . .
H2F H 0.1170 0.4876 0.0125 0.084 Uiso 1 1 calc R . .
C3 C -0.1499(3) 0.5086(5) 0.3521(3) 0.082(2) Uani 1 1 d . . .
H3D H -0.1931 0.5228 0.3414 0.124 Uiso 1 1 calc R . .
H3E H -0.1324 0.5882 0.3696 0.124 Uiso 1 1 calc R . .
H3F H -0.1467 0.4399 0.3846 0.124 Uiso 1 1 calc R . .
C4 C -0.1421(3) 0.3464(5) 0.2688(3) 0.0606(15) Uani 1 1 d . . .
H4D H -0.1371 0.2799 0.3022 0.091 Uiso 1 1 calc R . .
H4E H -0.1208 0.3198 0.2293 0.091 Uiso 1 1 calc R . .
H4F H -0.1858 0.3579 0.2594 0.091 Uiso 1 1 calc R . .
C5 C 0.1811(2) 0.7843(5) 0.2853(3) 0.0578(14) Uani 1 1 d . . .
H5D H 0.1810 0.8701 0.3051 0.087 Uiso 1 1 calc R . .
H5E H 0.1855 0.7927 0.2382 0.087 Uiso 1 1 calc R . .
H5F H 0.2154 0.7341 0.3026 0.087 Uiso 1 1 calc R . .
C6 C 0.1176(3) 0.7037(5) 0.3722(2) 0.0584(14) Uani 1 1 d . . .
H6D H 0.1517 0.6515 0.3882 0.088 Uiso 1 1 calc R . .
H6E H 0.0788 0.6615 0.3830 0.088 Uiso 1 1 calc R . .
H6F H 0.1189 0.7891 0.3924 0.088 Uiso 1 1 calc R . .
O1 O -0.04074(14) 0.8129(2) 0.17397(15) 0.0400(7) Uani 1 1 d . . .
C7 C -0.0814(3) 0.8927(4) 0.2117(3) 0.0718(16) Uani 1 1 d . . .
H7A H -0.0715 0.8861 0.2585 0.086 Uiso 1 1 calc R . .
H7B H -0.1245 0.8659 0.2052 0.086 Uiso 1 1 calc R . .
C8 C -0.0718(3) 1.0291(4) 0.1878(3) 0.0744(19) Uani 1 1 d . . .
H8A H -0.1097 1.0806 0.1917 0.089 Uiso 1 1 calc R . .
H8B H -0.0386 1.0724 0.2121 0.089 Uiso 1 1 calc R . .
C9 C -0.0548(3) 1.0106(4) 0.1193(3) 0.0645(15) Uani 1 1 d . . .
H9A H -0.0315 1.0853 0.1026 0.077 Uiso 1 1 calc R . .
H9B H -0.0914 0.9974 0.0919 0.077 Uiso 1 1 calc R . .
C10 C -0.0156(3) 0.8913(4) 0.1211(3) 0.0552(14) Uani 1 1 d . . .
H10A H -0.0180 0.8443 0.0794 0.066 Uiso 1 1 calc R . .
H10B H 0.0276 0.9137 0.1298 0.066 Uiso 1 1 calc R . .
Er2 Er 0.224713(8) 0.016291(13) 1.009256(11) 0.03359(5) Uani 1 1 d . . .
N21 N 0.32990(18) 0.2281(3) 0.94432(19) 0.0430(9) Uani 1 1 d . . .
N22 N 0.08888(19) 0.0103(3) 0.92870(18) 0.0424(9) Uani 1 1 d . . .
N23 N 0.27549(17) -0.2759(3) 1.06486(18) 0.0392(9) Uani 1 1 d . . .
B21 B 0.3297(3) 0.0779(5) 0.9296(3) 0.0516(15) Uani 1 1 d . . .
H21A H 0.2809 0.0457 0.9165 0.062 Uiso 1 1 d R . .
H21B H 0.3460 0.0228 0.9747 0.062 Uiso 1 1 d R . .
H21C H 0.3620 0.0565 0.8869 0.062 Uiso 1 1 d R . .
B22 B 0.2815(3) 0.2504(5) 1.0007(3) 0.0500(15) Uani 1 1 d . . .
H22A H 0.2348 0.2098 0.9851 0.060 Uiso 1 1 d R . .
H22B H 0.2770 0.3589 1.0108 0.060 Uiso 1 1 d R . .
H22C H 0.2977 0.1986 1.0469 0.060 Uiso 1 1 d R . .
B23 B 0.1528(3) 0.0095(5) 0.8940(3) 0.0488(14) Uani 1 1 d . . .
H23A H 0.1460 -0.0064 0.8392 0.059 Uiso 1 1 d R . .
H23B H 0.1824 -0.0722 0.9148 0.059 Uiso 1 1 d R . .
H23C H 0.1769 0.1067 0.9024 0.059 Uiso 1 1 d R . .
B24 B 0.0995(2) 0.0355(4) 1.0025(3) 0.0414(12) Uani 1 1 d . . .
H24A H 0.1293 0.1259 1.0090 0.050 Uiso 1 1 d R . .
H24B H 0.1238 -0.0518 1.0252 0.050 Uiso 1 1 d R . .
H24C H 0.0531 0.0508 1.0277 0.050 Uiso 1 1 d R . .
B25 B 0.2457(3) -0.2499(4) 0.9965(3) 0.0418(15) Uani 1 1 d . . .
H25A H 0.2728 -0.1706 0.9701 0.050 Uiso 1 1 d R . .
H25B H 0.1959 -0.2172 1.0032 0.050 Uiso 1 1 d R . .
H25C H 0.2468 -0.3429 0.9662 0.050 Uiso 1 1 d R . .
B26 B 0.2691(3) -0.1475(4) 1.1046(3) 0.0441(13) Uani 1 1 d . . .
H26A H 0.2185 -0.1170 1.1061 0.053 Uiso 1 1 d R . .
H26B H 0.2975 -0.0678 1.0802 0.053 Uiso 1 1 d R . .
H26C H 0.2865 -0.1637 1.1566 0.053 Uiso 1 1 d R . .
C21 C 0.3909(3) 0.2722(5) 0.9656(3) 0.0716(17) Uani 1 1 d . . .
H21D H 0.4207 0.2564 0.9310 0.107 Uiso 1 1 calc R . .
H21E H 0.4030 0.2248 1.0046 0.107 Uiso 1 1 calc R . .
H21F H 0.3894 0.3646 0.9752 0.107 Uiso 1 1 calc R . .
C22 C 0.3125(3) 0.2995(5) 0.8857(3) 0.0668(16) Uani 1 1 d . . .
H22D H 0.3121 0.3921 0.8952 0.100 Uiso 1 1 calc R . .
H22E H 0.2716 0.2723 0.8718 0.100 Uiso 1 1 calc R . .
H22F H 0.3421 0.2819 0.8512 0.100 Uiso 1 1 calc R . .
C23 C 0.0561(3) -0.1150(5) 0.9190(3) 0.0707(17) Uani 1 1 d . . .
H23D H 0.0181 -0.1150 0.9443 0.106 Uiso 1 1 calc R . .
H23E H 0.0823 -0.1861 0.9334 0.106 Uiso 1 1 calc R . .
H23F H 0.0464 -0.1260 0.8730 0.106 Uiso 1 1 calc R . .
C24 C 0.0498(3) 0.1151(6) 0.9028(3) 0.0748(18) Uani 1 1 d . . .
H24D H 0.0416 0.0995 0.8567 0.112 Uiso 1 1 calc R . .
H24E H 0.0709 0.1979 0.9078 0.112 Uiso 1 1 calc R . .
H24F H 0.0110 0.1173 0.9267 0.112 Uiso 1 1 calc R . .
C25 C 0.3403(2) -0.3153(5) 1.0584(3) 0.0555(13) Uani 1 1 d . . .
H25D H 0.3580 -0.3277 1.1016 0.083 Uiso 1 1 calc R . .
H25E H 0.3631 -0.2481 1.0354 0.083 Uiso 1 1 calc R . .
H25F H 0.3427 -0.3961 1.0340 0.083 Uiso 1 1 calc R . .
C26 C 0.2414(3) -0.3800(4) 1.0992(3) 0.0579(14) Uani 1 1 d . . .
H26D H 0.2436 -0.4597 1.0737 0.087 Uiso 1 1 calc R . .
H26E H 0.1986 -0.3544 1.1044 0.087 Uiso 1 1 calc R . .
H26F H 0.2598 -0.3944 1.1419 0.087 Uiso 1 1 calc R . .
O21 O 0.20030(14) 0.1204(2) 1.11154(14) 0.0392(7) Uani 1 1 d . A .
C27 C 0.1448(2) 0.0919(5) 1.1500(2) 0.0508(12) Uani 1 1 d . A .
H27A H 0.1402 -0.0022 1.1563 0.061 Uiso 1 1 calc R . .
H27B H 0.1079 0.1249 1.1277 0.061 Uiso 1 1 calc R . .
C28 C 0.1530(3) 0.1581(6) 1.2141(3) 0.0691(15) Uani 1 1 d . . .
H28A H 0.1319 0.1106 1.2492 0.083 Uiso 0.75(2) 1 calc PR A 1
H28B H 0.1373 0.2475 1.2127 0.083 Uiso 0.75(2) 1 calc PR A 1
H28C H 0.1141 0.1987 1.2276 0.083 Uiso 0.25(2) 1 calc PR A 2
H28D H 0.1648 0.0943 1.2476 0.083 Uiso 0.25(2) 1 calc PR A 2
C29A C 0.2225(4) 0.1558(16) 1.2236(4) 0.070(3) Uani 0.75(2) 1 d P A 1
H29A H 0.2360 0.2245 1.2536 0.084 Uiso 0.75(2) 1 calc PR A 1
H29B H 0.2366 0.0713 1.2400 0.084 Uiso 0.75(2) 1 calc PR A 1
C29B C 0.197(2) 0.249(4) 1.2085(15) 0.093(18) Uani 0.25(2) 1 d P A 2
H29C H 0.2177 0.2651 1.2506 0.111 Uiso 0.25(2) 1 calc PR A 2
H29D H 0.1804 0.3311 1.1917 0.111 Uiso 0.25(2) 1 calc PR A 2
C30 C 0.2447(3) 0.1802(6) 1.1552(3) 0.0804(19) Uani 1 1 d . . .
H30A H 0.2474 0.2739 1.1467 0.097 Uiso 0.75(2) 1 calc PR A 1
H30B H 0.2857 0.1417 1.1488 0.097 Uiso 0.75(2) 1 calc PR A 1
H30C H 0.2702 0.2449 1.1325 0.097 Uiso 0.25(2) 1 calc PR A 2
H30D H 0.2715 0.1153 1.1761 0.097 Uiso 0.25(2) 1 calc PR A 2

loop_
_atom_site_aniso_label
_atom_site_aniso_U_11
_atom_site_aniso_U_22
_atom_site_aniso_U_33
_atom_site_aniso_U_23
_atom_site_aniso_U_13
_atom_site_aniso_U_12
Er1 0.03544(10) 0.02984(8) 0.03463(9) -0.00059(10) 0.00158(11) 0.00183(9)
N1 0.042(2) 0.0392(19) 0.042(2) -0.0128(17) 0.0034(19) -0.0009(17)
N2 0.055(3) 0.047(2) 0.051(3) -0.003(2) 0.012(2) -0.015(2)
N3 0.035(2) 0.049(2) 0.040(2) -0.0028(17) -0.0025(18) -0.0043(17)
B1 0.043(3) 0.043(3) 0.048(3) -0.004(2) 0.002(3) 0.003(2)
B2 0.057(4) 0.041(3) 0.034(3) 0.000(2) 0.002(3) 0.002(3)
B3 0.050(4) 0.052(3) 0.077(4) 0.007(3) 0.018(4) 0.012(3)
B4 0.059(4) 0.064(4) 0.048(3) 0.012(3) -0.003(3) -0.023(3)
B5 0.034(3) 0.042(3) 0.050(3) -0.006(2) -0.001(3) -0.001(2)
B6 0.043(3) 0.040(3) 0.054(4) 0.004(3) -0.004(3) 0.006(3)
C1 0.058(3) 0.067(3) 0.050(3) -0.019(3) -0.004(4) -0.007(2)
C2 0.041(3) 0.053(3) 0.073(4) -0.016(3) 0.012(3) -0.004(2)
C3 0.089(5) 0.090(4) 0.069(4) -0.017(3) 0.041(4) -0.027(4)
C4 0.061(4) 0.054(3) 0.067(4) 0.003(3) 0.001(3) -0.015(3)
C5 0.042(3) 0.062(3) 0.070(4) -0.005(3) 0.003(3) -0.003(3)
C6 0.059(4) 0.074(3) 0.042(3) -0.001(3) -0.003(3) -0.003(3)
O1 0.0414(18) 0.0321(15) 0.0464(18) -0.0022(13) 0.0066(15) 0.0075(14)
C7 0.089(4) 0.062(3) 0.065(3) 0.003(3) 0.009(4) 0.039(3)
C8 0.092(5) 0.044(3) 0.087(5) -0.005(3) 0.013(4) 0.020(3)
C9 0.066(4) 0.042(3) 0.085(4) 0.012(3) 0.007(4) 0.013(3)
C10 0.062(4) 0.042(3) 0.061(3) 0.008(2) 0.008(3) 0.003(2)
Er2 0.03475(10) 0.03254(8) 0.03348(9) -0.00350(11) -0.00070(12) 0.00274(8)
N21 0.043(2) 0.044(2) 0.042(2) 0.0031(17) 0.0034(19) -0.0081(18)
N22 0.040(2) 0.045(2) 0.042(2) 0.0000(17) -0.0112(18) -0.0007(18)
N23 0.040(2) 0.0328(18) 0.044(2) 0.0030(16) 0.0055(19) 0.0059(17)
B21 0.048(4) 0.040(3) 0.066(4) 0.001(3) 0.010(3) -0.003(3)
B22 0.062(4) 0.040(2) 0.047(4) -0.021(3) 0.007(3) -0.003(2)
B23 0.047(4) 0.056(3) 0.044(3) -0.002(3) -0.006(3) 0.004(3)
B24 0.039(3) 0.046(2) 0.039(3) -0.002(3) 0.000(3) 0.004(2)
B25 0.039(3) 0.035(2) 0.051(5) -0.001(3) -0.007(3) 0.004(2)
B26 0.043(3) 0.037(2) 0.052(3) 0.003(2) 0.003(3) 0.001(2)
C21 0.048(4) 0.081(4) 0.085(4) 0.007(3) -0.005(3) -0.022(3)
C22 0.087(5) 0.055(3) 0.059(4) 0.015(3) -0.001(3) -0.004(3)
C23 0.065(4) 0.076(4) 0.071(4) -0.018(3) -0.006(3) -0.022(3)
C24 0.072(4) 0.097(4) 0.056(4) 0.005(3) -0.015(3) 0.039(4)
C25 0.036(3) 0.057(3) 0.073(4) -0.003(3) -0.004(3) 0.014(2)
C26 0.057(3) 0.039(2) 0.078(4) 0.008(2) 0.007(3) -0.006(2)
O21 0.0420(19) 0.0433(16) 0.0323(16) -0.0073(13) -0.0015(15) -0.0034(14)
C27 0.046(3) 0.060(3) 0.047(3) -0.006(2) 0.007(3) -0.001(2)
C28 0.082(4) 0.090(4) 0.035(3) -0.009(3) 0.010(3) 0.001(3)
C29A 0.070(6) 0.098(9) 0.043(5) -0.015(5) 0.000(4) -0.017(5)
C29B 0.14(3) 0.10(3) 0.036(13) -0.033(17) 0.03(2) -0.08(3)
C30 0.074(4) 0.120(5) 0.047(4) -0.031(3) 0.003(3) -0.037(4)

loop_
_atom_type_symbol
_atom_type_description
_atom_type_scat_dispersion_real
_atom_type_scat_dispersion_imag
_atom_type_scat_source
C C 0.0033 0.0016 'International Tables Vol C Tables 4.2.6.8 and 6.1.1.4'
H H 0.0000 0.0000 'International Tables Vol C Tables 4.2.6.8 and 6.1.1.4'
B B 0.0013 0.0007 'International Tables Vol C Tables 4.2.6.8 and 6.1.1.4'
N N 0.0061 0.0033 'International Tables Vol C Tables 4.2.6.8 and 6.1.1.4'
O O 0.0106 0.0060 'International Tables Vol C Tables 4.2.6.8 and 6.1.1.4'
Er Er -0.2586 4.9576 'International Tables Vol C Tables 4.2.6.8 and 6.1.1.4'

loop_
_geom_angle_atom_site_label_1
_geom_angle_atom_site_label_2
_geom_angle_atom_site_label_3
_geom_angle
O1 Er1 B5 74.09(14)
O1 Er1 B3 78.21(14)
B5 Er1 B3 118.01(18)
O1 Er1 B2 78.33(13)
B5 Er1 B2 112.20(17)
B3 Er1 B2 114.7(2)
O1 Er1 B1 127.35(14)
B5 Er1 B1 139.69(16)
B3 Er1 B1 100.91(18)
B2 Er1 B1 53.89(15)
O1 Er1 B4 125.23(17)
B5 Er1 B4 104.27(17)
B3 Er1 B4 53.7(2)
B2 Er1 B4 141.35(17)
B1 Er1 B4 89.82(19)
O1 Er1 B6 124.29(13)
B5 Er1 B6 53.64(15)
B3 Er1 B6 140.1(2)
B2 Er1 B6 102.73(18)
B1 Er1 B6 90.03(16)
B4 Er1 B6 88.51(18)
O1 Er1 H1A 117.6
B5 Er1 H1A 163.5
B3 Er1 H1A 77.2
B2 Er1 H1A 62.4
B1 Er1 H1A 24.1
B4 Er1 H1A 79.1
B6 Er1 H1A 111.0
O1 Er1 H1B 143.7
B5 Er1 H1B 118.3
B3 Er1 H1B 116.8
B2 Er1 H1B 65.4
B1 Er1 H1B 23.7
B4 Er1 H1B 86.6
B6 Er1 H1B 66.5
H1A Er1 H1B 45.3
O1 Er1 H2A 80.0
B5 Er1 H2A 90.2
B3 Er1 H2A 137.3
B2 Er1 H2A 23.9
B1 Er1 H2A 65.3
B4 Er1 H2A 153.3
B6 Er1 H2A 82.1
H1A Er1 H2A 81.1
H1B Er1 H2A 66.7
O1 Er1 H2B 65.1
B5 Er1 H2B 122.9
B3 Er1 H2B 91.4
B2 Er1 H2B 24.3
B1 Er1 H2B 62.3
B4 Er1 H2B 131.6
B6 Er1 H2B 127.0
H1A Er1 H2B 59.2
H1B Er1 H2B 81.0
H2A Er1 H2B 46.0
O1 Er1 H3A 81.8
B5 Er1 H3A 140.4
B3 Er1 H3A 24.2
B2 Er1 H3A 92.6
B1 Er1 H3A 79.9
B4 Er1 H3A 65.3
B6 Er1 H3A 151.7
H1A Er1 H3A 55.8
H1B Er1 H3A 99.8
H2A Er1 H3A 116.3
H2B Er1 H3A 71.0
O1 Er1 H3B 63.9
B5 Er1 H3B 94.3
B3 Er1 H3B 24.3
B2 Er1 H3B 125.5
B1 Er1 H3B 125.2
B4 Er1 H3B 61.7
B6 Er1 H3B 130.6
H1A Er1 H3B 101.3
H1B Er1 H3B 139.9
H2A Er1 H3B 140.7
H2B Er1 H3B 101.4
H3A Er1 H3B 46.4
O1 Er1 H4A 113.9
B5 Er1 H4A 80.8
B3 Er1 H4A 62.0
B2 Er1 H4A 164.9
B1 Er1 H4A 111.3
B4 Er1 H4A 24.0
B6 Er1 H4A 78.3
H1A Er1 H4A 103.0
H1B Er1 H4A 102.1
H2A Er1 H4A 160.1
H2B Er1 H4A 151.8
H3A Er1 H4A 80.9
H3B Er1 H4A 58.3
O1 Er1 H4B 143.4
B5 Er1 H4B 119.2
B3 Er1 H4B 65.4
B2 Er1 H4B 119.7
B1 Er1 H4B 66.5
B4 Er1 H4B 23.6
B6 Er1 H4B 84.9
H1A Er1 H4B 59.3
H1B Er1 H4B 63.8
H2A Er1 H4B 129.9
H2B Er1 H4B 117.5
H3A Er1 H4B 66.8
H3B Er1 H4B 80.6
H4A Er1 H4B 45.2
O1 Er1 H5A 74.3
B5 Er1 H5A 24.3
B3 Er1 H5A 95.0
B2 Er1 H5A 134.0
B1 Er1 H5A 155.3
B4 Er1 H5A 84.5
B6 Er1 H5A 65.9
H1A Er1 H5A 163.3
H1B Er1 H5A 131.7
H2A Er1 H5A 113.7
H2B Er1 H5A 136.5
H3A Er1 H5A 118.7
H3B Er1 H5A 72.4
H4A Er1 H5A 60.5
H4B Er1 H5A 104.1
O1 Er1 H5B 63.7
B5 Er1 H5B 24.5
B3 Er1 H5B 130.7
B2 Er1 H5B 88.0
B1 Er1 H5B 126.6
B4 Er1 H5B 128.7
B6 Er1 H5B 60.7
H1A Er1 H5B 147.6
H1B Er1 H5B 112.4
H2A Er1 H5B 67.1
H2B Er1 H5B 99.2
H3A Er1 H5B 144.7
H3B Er1 H5B 106.8
H4A Er1 H5B 105.2
H4B Er1 H5B 140.8
H5A Er1 H5B 46.7
O1 Er1 H6B 140.0
B5 Er1 H6B 66.0
B3 Er1 H6B 119.2
B2 Er1 H6B 117.7
B1 Er1 H6B 86.9
B4 Er1 H6B 66.3
B6 Er1 H6B 22.5
H1A Er1 H6B 101.9
H1B Er1 H6B 64.1
H2A Er1 H6B 101.0
H2B Er1 H6B 140.9
H3A Er1 H6B 129.6
H3B Er1 H6B 116.5
H4A Er1 H6B 59.2
H4B Er1 H6B 63.3
H5A Er1 H6B 68.8
H5B Er1 H6B 79.7
C1 N1 C2 108.6(4)
C1 N1 B1 110.7(4)
C2 N1 B1 109.9(4)
C1 N1 B2 109.7(4)
C2 N1 B2 110.4(4)
B1 N1 B2 107.5(3)
C4 N2 C3 108.1(4)
C4 N2 B3 111.0(4)
C3 N2 B3 110.9(4)
C4 N2 B4 109.6(4)
C3 N2 B4 110.8(5)
B3 N2 B4 106.5(4)
C6 N3 C5 108.5(4)
C6 N3 B5 110.3(4)
C5 N3 B5 110.0(4)
C6 N3 B6 111.2(4)
C5 N3 B6 110.1(4)
B5 N3 B6 106.8(4)
N1 B1 Er1 98.6(3)
N1 B1 H1A 109.5
Er1 B1 H1A 62.4
N1 B1 H1B 109.4
Er1 B1 H1B 55.5
H1A B1 H1B 109.5
N1 B1 H1C 109.4
Er1 B1 H1C 151.8
H1A B1 H1C 109.5
H1B B1 H1C 109.5
N1 B2 Er1 99.5(3)
N1 B2 H2A 109.5
Er1 B2 H2A 55.4
N1 B2 H2B 109.5
Er1 B2 H2B 61.9
H2A B2 H2B 109.5
N1 B2 H2C 109.4
Er1 B2 H2C 150.8
H2A B2 H2C 109.5
H2B B2 H2C 109.5
N2 B3 Er1 100.7(3)
N2 B3 H3A 109.5
Er1 B3 H3A 57.3
N2 B3 H3B 109.5
Er1 B3 H3B 59.3
H3A B3 H3B 109.5
N2 B3 H3C 109.5
Er1 B3 H3C 149.9
H3A B3 H3C 109.5
H3B B3 H3C 109.5
N2 B4 Er1 98.4(3)
N2 B4 H4A 109.5
Er1 B4 H4A 62.5
N2 B4 H4B 109.4
Er1 B4 H4B 55.5
H4A B4 H4B 109.5
N2 B4 H4C 109.5
Er1 B4 H4C 151.9
H4A B4 H4C 109.5
H4B B4 H4C 109.5
N3 B5 Er1 101.3(2)
N3 B5 H5A 109.4
Er1 B5 H5A 56.5
N3 B5 H5B 109.5
Er1 B5 H5B 59.9
H5A B5 H5B 109.5
N3 B5 H5C 109.5
Er1 B5 H5C 149.2
H5A B5 H5C 109.5
H5B B5 H5C 109.5
N3 B6 Er1 96.9(3)
N3 B6 H6A 109.4
Er1 B6 H6A 69.8
N3 B6 H6B 109.5
Er1 B6 H6B 49.2
H6A B6 H6B 109.5
N3 B6 H6C 109.5
Er1 B6 H6C 151.5
H6A B6 H6C 109.5
H6B B6 H6C 109.5
N1 C1 H1D 109.5
N1 C1 H1E 109.5
H1D C1 H1E 109.5
N1 C1 H1F 109.5
H1D C1 H1F 109.5
H1E C1 H1F 109.5
N1 C2 H2D 109.5
N1 C2 H2E 109.5
H2D C2 H2E 109.5
N1 C2 H2F 109.5
H2D C2 H2F 109.5
H2E C2 H2F 109.5
N2 C3 H3D 109.5
N2 C3 H3E 109.5
H3D C3 H3E 109.5
N2 C3 H3F 109.5
H3D C3 H3F 109.5
H3E C3 H3F 109.5
N2 C4 H4D 109.5
N2 C4 H4E 109.5
H4D C4 H4E 109.5
N2 C4 H4F 109.5
H4D C4 H4F 109.5
H4E C4 H4F 109.5
N3 C5 H5D 109.5
N3 C5 H5E 109.5
H5D C5 H5E 109.5
N3 C5 H5F 109.5
H5D C5 H5F 109.5
H5E C5 H5F 109.5
N3 C6 H6D 109.5
N3 C6 H6E 109.5
H6D C6 H6E 109.5
N3 C6 H6F 109.5
H6D C6 H6F 109.5
H6E C6 H6F 109.5
C7 O1 C10 108.3(3)
C7 O1 Er1 125.6(3)
C10 O1 Er1 123.9(3)
O1 C7 C8 105.9(4)
O1 C7 H7A 110.6
C8 C7 H7A 110.6
O1 C7 H7B 110.6
C8 C7 H7B 110.6
H7A C7 H7B 108.7
C9 C8 C7 103.1(4)
C9 C8 H8A 111.2
C7 C8 H8A 111.2
C9 C8 H8B 111.2
C7 C8 H8B 111.2
H8A C8 H8B 109.1
C8 C9 C10 103.1(5)
C8 C9 H9A 111.1
C10 C9 H9A 111.1
C8 C9 H9B 111.1
C10 C9 H9B 111.1
H9A C9 H9B 109.1
O1 C10 C9 105.2(4)
O1 C10 H10A 110.7
C9 C10 H10A 110.7
O1 C10 H10B 110.7
C9 C10 H10B 110.7
H10A C10 H10B 108.8
O21 Er2 B22 76.17(15)
O21 Er2 B24 78.05(15)
B22 Er2 B24 112.63(15)
O21 Er2 B26 74.56(13)
B22 Er2 B26 115.57(19)
B24 Er2 B26 115.37(17)
O21 Er2 B25 123.64(14)
B22 Er2 B25 142.40(16)
B24 Er2 B25 103.24(15)
B26 Er2 B25 53.67(16)
O21 Er2 B23 127.89(14)
B22 Er2 B23 102.59(19)
B24 Er2 B23 53.89(18)
B26 Er2 B23 140.24(16)
B25 Er2 B23 89.29(16)
O21 Er2 B21 124.67(14)
B22 Er2 B21 53.60(16)
B24 Er2 B21 138.17(18)
B26 Er2 B21 105.11(17)
B25 Er2 B21 91.96(15)
B23 Er2 B21 88.22(17)
O21 Er2 H21A 141.5
B22 Er2 H21A 65.4
B24 Er2 H21A 118.8
B26 Er2 H21A 119.1
B25 Er2 H21A 88.0
B23 Er2 H21A 66.6
B21 Er2 H21A 22.0
O21 Er2 H22A 78.6
B22 Er2 H22A 22.9
B24 Er2 H22A 91.4
B26 Er2 H22A 136.4
B25 Er2 H22A 155.2
B23 Er2 H22A 83.2
B21 Er2 H22A 64.3
H21A Er2 H22A 67.3
O21 Er2 H23B 144.0
B22 Er2 H23B 118.3
B24 Er2 H23B 66.0
B26 Er2 H23B 119.1
B25 Er2 H23B 66.5
B23 Er2 H23B 23.0
B21 Er2 H23B 85.8
H21A Er2 H23B 64.5
H22A Er2 H23B 102.8
O21 Er2 H24A 66.2
B22 Er2 H24A 88.5
B24 Er2 H24A 24.6
B26 Er2 H24A 127.0
B25 Er2 H24A 127.8
B23 Er2 H24A 61.7
B21 Er2 H24A 126.1
H21A Er2 H24A 113.9
H22A Er2 H24A 68.3
H23B Er2 H24A 80.8
O21 Er2 H24B 78.8
B22 Er2 H24B 134.9
B24 Er2 H24B 24.5
B26 Er2 H24B 92.6
B25 Er2 H24B 82.6
B23 Er2 H24B 65.8
B21 Er2 H24B 153.4
H21A Er2 H24B 131.5
H22A Er2 H24B 115.2
H23B Er2 H24B 68.1
H24A Er2 H24B 46.9
O21 Er2 H25A 139.8
B22 Er2 H25A 120.5
B24 Er2 H25A 119.2
B26 Er2 H25A 65.3
B25 Er2 H25A 23.6
B23 Er2 H25A 86.5
B21 Er2 H25A 68.4
H21A Er2 H25A 65.4
H22A Er2 H25A 131.8
H23B Er2 H25A 64.3
H24A Er2 H25A 141.9
H24B Er2 H25A 102.7
O21 Er2 H25B 114.7
B22 Er2 H25B 165.9
B24 Er2 H25B 79.5
B26 Er2 H25B 62.0
B25 Er2 H25B 24.1
B23 Er2 H25B 78.3
B21 Er2 H25B 112.6
H21A Er2 H25B 102.8
H22A Er2 H25B 161.4
H23B Er2 H25B 58.7
H24A Er2 H25B 104.0
H24B Er2 H25B 58.5
H25A Er2 H25B 45.4
O21 Er2 H26A 61.8
B22 Er2 H26A 125.7
B24 Er2 H26A 91.6
B26 Er2 H26A 24.4
B25 Er2 H26A 61.8
B23 Er2 H26A 129.8
B21 Er2 H26A 129.5
H21A Er2 H26A 142.2
H22A Er2 H26A 138.7
H23B Er2 H26A 115.9
H24A Er2 H26A 103.0
H24B Er2 H26A 70.2
H25A Er2 H26A 80.7
H25B Er2 H26A 58.5
O21 Er2 H26B 76.8
B22 Er2 H26B 93.6
B24 Er2 H26B 137.6
B26 Er2 H26B 24.1
B25 Er2 H26B 65.1
B23 Er2 H26B 152.9
B21 Er2 H26B 84.1
H21A Er2 H26B 102.0
H22A Er2 H26B 116.1
H23B Er2 H26B 130.1
H24A Er2 H26B 141.3
H24B Er2 H26B 116.3
H25A Er2 H26B 66.5
H25B Er2 H26B 80.8
H26A Er2 H26B 46.4
C22 N21 C21 108.8(4)
C22 N21 B21 109.7(4)
C21 N21 B21 111.3(4)
C22 N21 B22 110.8(4)
C21 N21 B22 109.8(4)
B21 N21 B22 106.3(3)
C24 N22 C23 108.2(5)
C24 N22 B24 108.3(4)
C23 N22 B24 110.2(4)
C24 N22 B23 110.6(4)
C23 N22 B23 111.1(4)
B24 N22 B23 108.3(4)
C25 N23 C26 108.7(4)
C25 N23 B26 111.5(4)
C26 N23 B26 108.9(4)
C25 N23 B25 111.2(4)
C26 N23 B25 110.0(4)
B26 N23 B25 106.6(3)
N21 B21 Er2 96.3(3)
N21 B21 H21A 109.4
Er2 B21 H21A 48.2
N21 B21 H21B 109.4
Er2 B21 H21B 71.1
H21A B21 H21B 109.5
N21 B21 H21C 109.5
Er2 B21 H21C 151.5
H21A B21 H21C 109.5
H21B B21 H21C 109.5
N21 B22 Er2 102.7(3)
N21 B22 H22A 109.5
Er2 B22 H22A 44.7
N21 B22 H22B 109.5
Er2 B22 H22B 145.0
H22A B22 H22B 109.5
N21 B22 H22C 109.5
Er2 B22 H22C 70.8
H22A B22 H22C 109.5
H22B B22 H22C 109.5
N22 B23 Er2 96.3(3)
N22 B23 H23A 109.5
Er2 B23 H23A 153.3
N22 B23 H23B 109.5
Er2 B23 H23B 52.9
H23A B23 H23B 109.5
N22 B23 H23C 109.5
Er2 B23 H23C 66.4
H23A B23 H23C 109.5
H23B B23 H23C 109.5
N22 B24 Er2 100.7(3)
N22 B24 H24A 109.5
Er2 B24 H24A 59.3
N22 B24 H24B 109.5
Er2 B24 H24B 57.4
H24A B24 H24B 109.5
N22 B24 H24C 109.4
Er2 B24 H24C 149.9
H24A B24 H24C 109.5
H24B B24 H24C 109.5
N23 B25 Er2 98.7(3)
N23 B25 H25A 109.5
Er2 B25 H25A 54.9
N23 B25 H25B 109.4
Er2 B25 H25B 62.9
H25A B25 H25B 109.5
N23 B25 H25C 109.5
Er2 B25 H25C 151.5
H25A B25 H25C 109.5
H25B B25 H25C 109.5
N23 B26 Er2 100.5(3)
N23 B26 H26A 109.5
Er2 B26 H26A 60.9
N23 B26 H26B 109.5
Er2 B26 H26B 55.9
H26A B26 H26B 109.5
N23 B26 H26C 109.4
Er2 B26 H26C 150.0
H26A B26 H26C 109.5
H26B B26 H26C 109.5
N21 C21 H21D 109.5
N21 C21 H21E 109.5
H21D C21 H21E 109.5
N21 C21 H21F 109.5
H21D C21 H21F 109.5
H21E C21 H21F 109.5
N21 C22 H22D 109.5
N21 C22 H22E 109.5
H22D C22 H22E 109.5
N21 C22 H22F 109.5
H22D C22 H22F 109.5
H22E C22 H22F 109.5
N22 C23 H23D 109.5
N22 C23 H23E 109.5
H23D C23 H23E 109.5
N22 C23 H23F 109.5
H23D C23 H23F 109.5
H23E C23 H23F 109.5
N22 C24 H24D 109.5
N22 C24 H24E 109.5
H24D C24 H24E 109.5
N22 C24 H24F 109.5
H24D C24 H24F 109.5
H24E C24 H24F 109.5
N23 C25 H25D 109.5
N23 C25 H25E 109.5
H25D C25 H25E 109.5
N23 C25 H25F 109.5
H25D C25 H25F 109.5
H25E C25 H25F 109.5
N23 C26 H26D 109.5
N23 C26 H26E 109.5
H26D C26 H26E 109.5
N23 C26 H26F 109.5
H26D C26 H26F 109.5
H26E C26 H26F 109.5
C30 O21 C27 107.4(4)
C30 O21 Er2 125.3(3)
C27 O21 Er2 123.9(2)
O21 C27 C28 106.4(4)
O21 C27 H27A 110.4
C28 C27 H27A 110.4
O21 C27 H27B 110.4
C28 C27 H27B 110.4
H27A C27 H27B 108.6
C29B C28 C27 109.2(11)
C29B C28 C29A 47(2)
C27 C28 C29A 103.0(5)
C29B C28 H28A 137.8
C27 C28 H28A 111.2
C29A C28 H28A 111.2
C29B C28 H28B 65.8
C27 C28 H28B 111.2
C29A C28 H28B 111.2
H28A C28 H28B 109.1
C29B C28 H28C 109.8
C27 C28 H28C 109.8
C29A C28 H28C 145.4
H28A C28 H28C 66.8
H28B C28 H28C 46.5
C29B C28 H28D 109.8
C27 C28 H28D 109.8
C29A C28 H28D 69.1
H28A C28 H28D 43.9
H28B C28 H28D 137.5
H28C C28 H28D 108.3
C30 C29A C28 101.4(7)
C30 C29A H29A 111.5
C28 C29A H29A 111.5
C30 C29A H29B 111.5
C28 C29A H29B 111.5
H29A C29A H29B 109.3
C28 C29B C30 102(2)
C28 C29B H29C 111.5
C30 C29B H29C 111.5
C28 C29B H29D 111.5
C30 C29B H29D 111.5
H29C C29B H29D 109.3
O21 C30 C29A 106.8(5)
O21 C30 C29B 100.0(13)
C29A C30 C29B 42.2(15)
O21 C30 H30A 110.4
C29A C30 H30A 110.4
C29B C30 H30A 74.6
O21 C30 H30B 110.4
C29A C30 H30B 110.4
C29B C30 H30B 145.3
H30A C30 H30B 108.6
O21 C30 H30C 111.8
C29A C30 H30C 137.3
C29B C30 H30C 111.8
H30A C30 H30C 38.5
H30B C30 H30C 72.6
O21 C30 H30D 111.8
C29A C30 H30D 70.8
C29B C30 H30D 111.8
H30A C30 H30D 135.2
H30B C30 H30D 41.3
H30C C30 H30D 109.5

loop_
_geom_bond_atom_site_label_1
_geom_bond_atom_site_label_2
_geom_bond_distance
Er1 O1 2.417(3)
Er1 B5 2.763(5)
Er1 B3 2.775(7)
Er1 B2 2.786(6)
Er1 B1 2.815(5)
Er1 B4 2.820(6)
Er1 B6 2.856(6)
Er1 H1A 2.4995
Er1 H1B 2.3615
Er1 H2A 2.3339
Er1 H2B 2.4642
Er1 H3A 2.3616
Er1 H3B 2.4010
Er1 H4A 2.5054
Er1 H4B 2.3679
Er1 H5A 2.3338
Er1 H5B 2.4008
Er1 H6B 2.2781
N1 C1 1.485(6)
N1 C2 1.494(6)
N1 B1 1.572(7)
N1 B2 1.577(6)
N2 C4 1.489(6)
N2 C3 1.490(7)
N2 B3 1.570(8)
N2 B4 1.586(8)
N3 C6 1.489(6)
N3 C5 1.489(6)
N3 B5 1.568(6)
N3 B6 1.592(6)
B1 H1A 1.1500
B1 H1B 1.1501
B1 H1C 1.1501
B2 H2A 1.1500
B2 H2B 1.1501
B2 H2C 1.1501
B3 H3A 1.1501
B3 H3B 1.1501
B3 H3C 1.1501
B4 H4A 1.1501
B4 H4B 1.1500
B4 H4C 1.1501
B5 H5A 1.1501
B5 H5B 1.1501
B5 H5C 1.1501
B6 H6A 1.1500
B6 H6B 1.1501
B6 H6C 1.1501
C1 H1D 0.9800
C1 H1E 0.9800
C1 H1F 0.9800
C2 H2D 0.9800
C2 H2E 0.9800
C2 H2F 0.9800
C3 H3D 0.9800
C3 H3E 0.9800
C3 H3F 0.9800
C4 H4D 0.9800
C4 H4E 0.9800
C4 H4F 0.9800
C5 H5D 0.9800
C5 H5E 0.9800
C5 H5F 0.9800
C6 H6D 0.9800
C6 H6E 0.9800
C6 H6F 0.9800
O1 C7 1.444(5)
O1 C10 1.467(6)
C7 C8 1.515(7)
C7 H7A 0.9900
C7 H7B 0.9900
C8 C9 1.474(8)
C8 H8A 0.9900
C8 H8B 0.9900
C9 C10 1.505(7)
C9 H9A 0.9900
C9 H9B 0.9900
C10 H10A 0.9900
C10 H10B 0.9900
Er2 O21 2.429(3)
Er2 B22 2.734(5)
Er2 B24 2.748(5)
Er2 B26 2.774(5)
Er2 B25 2.813(5)
Er2 B23 2.851(6)
Er2 B21 2.894(6)
Er2 H21A 2.2941
Er2 H22A 2.0811
Er2 H23B 2.3442
Er2 H24A 2.3765
Er2 H24B 2.3387
Er2 H25A 2.3485
Er2 H25B 2.5068
Er2 H26A 2.4326
Er2 H26B 2.3315
N21 C22 1.468(6)
N21 C21 1.476(6)
N21 B21 1.588(6)
N21 B22 1.588(7)
N22 C24 1.483(6)
N22 C23 1.499(6)
N22 B24 1.562(8)
N22 B23 1.571(7)
N23 C25 1.481(6)
N23 C26 1.491(6)
N23 B26 1.570(6)
N23 B25 1.577(7)
B21 H21A 1.1501
B21 H21B 1.1500
B21 H21C 1.1500
B22 H22A 1.1500
B22 H22B 1.1501
B22 H22C 1.1500
B23 H23A 1.1501
B23 H23B 1.1501
B23 H23C 1.1501
B24 H24A 1.1500
B24 H24B 1.1501
B24 H24C 1.1501
B25 H25A 1.1501
B25 H25B 1.1500
B25 H25C 1.1501
B26 H26A 1.1501
B26 H26B 1.1500
B26 H26C 1.1500
C21 H21D 0.9800
C21 H21E 0.9800
C21 H21F 0.9800
C22 H22D 0.9800
C22 H22E 0.9800
C22 H22F 0.9800
C23 H23D 0.9800
C23 H23E 0.9800
C23 H23F 0.9800
C24 H24D 0.9800
C24 H24E 0.9800
C24 H24F 0.9800
C25 H25D 0.9800
C25 H25E 0.9800
C25 H25F 0.9800
C26 H26D 0.9800
C26 H26E 0.9800
C26 H26F 0.9800
O21 C30 1.463(6)
O21 C27 1.480(6)
C27 C28 1.500(7)
C27 H27A 0.9900
C27 H27B 0.9900
C28 C29B 1.36(2)
C28 C29A 1.531(10)
C28 H28A 0.9900
C28 H28B 0.9900
C28 H28C 0.9900
C28 H28D 0.9900
C29A C30 1.514(10)
C29A H29A 0.9900
C29A H29B 0.9900
C29B C30 1.67(4)
C29B H29C 0.9900
C29B H29D 0.9900
C30 H30A 0.9900
C30 H30B 0.9900
C30 H30C 0.9900
C30 H30D 0.9900
